data_2000525
loop_
_publ_author_name
'Gilli, P.'
'Ferretti, V.'
'Bertolasi, V.'
'Gilli, G.'

_publ_section_title
;
 Structure of 3-(<i>p</i>-chlorophenyl)-1-phenyl-1,3-propanedione enol
;
_journal_issue 10
_journal_name_full 'Acta Crystallographica Section C'
_journal_page_first 1798
_journal_page_last 1801
_journal_paper_doi 10.1107/S0108270192001719
_journal_volume 48
_journal_year 1992
_chemical_formula_sum 'C15 H11 Cl O2'
_chemical_formula_weight 257.7
_symmetry_cell_setting monoclinic
_symmetry_space_group_name_Hall '-C 2yc'
_symmetry_space_group_name_H-M 'C 1 2/c 1'
_cell_angle_alpha 90
_cell_angle_beta 93.520(10)
_cell_angle_gamma 90
_cell_formula_units_Z 8
_cell_length_a 24.324(4)
_cell_length_b 6.537(2)
_cell_length_c 15.598(2)
_cell_volume 2475.5(9)
_diffrn_radiation_type Mo
_diffrn_radiation_wavelength 0.71069
_exptl_absorpt_coefficient_mu 0.295
_exptl_crystal_density_diffrn 1.382
_exptl_crystal_F_000 1064
_cod_data_source_file ge0304.cif
_cod_data_source_block ge0304a
_cod_original_formula_sum 'C15 H11 Cl1 O2'
_cod_database_code 2000525

loop_
_atom_site_label
_atom_site_fract_x
_atom_site_fract_y
_atom_site_fract_z
O(1) .40180(10) 1.0267(4) -.2129(2)
O(2) .48800(10) .9687(3) -.1240(2)
C(1) .39720(10) .8298(5) -.2218(2)
C(2) .43660(10) .7014(4) -.1843(2)
C(3) .48220(10) .7755(5) -.1358(2)
C(4) .52630(10) .6456(4) -.0960(2)
C(5) .53280(10) .4430(5) -.1190(2)
C(6) .57570(10) .3269(5) -.0837(2)
C(7) .61220(10) .4140(5) -.0236(2)
C(8) .60630(10) .6137(5) .0013(2)
C(9) .56380(10) .7287(5) -.0347(2)
C(10) .34810(10) .7600(5) -.2743(2)
C(11) .32860(10) .5606(5) -.2713(2)
C(12) .28190(10) .5009(5) -.3194(2)
C(13) .25500(10) .6393(6) -.3729(2)
C(14) .27390(10) .8375(6) -.3783(2)
C(15) .32000(10) .8976(5) -.3287(2)
Cl .66623(3) .2677(2) .02103(6)
H(1) .439(2) 1.043(4) -.171(2)
H(2) .4310(9) .565(4) -.1930(10)
H(5) .5067(9) .388(4) -.1600(10)
H(6) .5780(10) .186(5) -.102(2)
H(8) .6300(10) .6630(10) .0460(10)
H(9) .5590(10) .868(4) -.014(2)
H(11) .3450(10) .472(4) -.233(2)
H(12) .2690(10) .351(5) -.311(2)
H(13) .2220(10) .606(5) -.400(2)
H(14) .2580(10) .942(5) -.414(2)
H(15) .3350(10) 1.041(5) -.332(2)

loop_
_geom_angle_atom_site_label_1
_geom_angle_atom_site_label_2
_geom_angle_atom_site_label_3
_geom_angle
O(1) C(1) C(2) 120.4(3)
O(1) C(1) C(10) 115.2(3)
C(2) C(1) C(10) 124.4(3)
C(1) C(2) C(3) 122.0(3)
O(2) C(3) C(2) 119.9(3)
O(2) C(3) C(4) 115.8(3)
C(2) C(3) C(4) 124.3(3)
C(3) C(4) C(5) 122.2(3)
C(3) C(4) C(9) 119.6(3)
C(5) C(4) C(9) 118.1(2)
C(4) C(5) C(6) 121.3(3)
C(5) C(6) C(7) 119.1(3)
C(6) C(7) C(8) 120.8(3)
C(6) C(7) Cl 119.1(2)
C(8) C(7) Cl 120.0(2)
C(7) C(8) C(9) 119.7(3)
C(4) C(9) C(8) 120.9(3)
C(1) C(10) C(11) 122.5(3)
C(1) C(10) C(15) 119.3(3)
C(11) C(10) C(15) 118.2(3)
C(10) C(11) C(12) 121.3(3)
C(11) C(12) C(13) 119.4(3)
C(12) C(13) C(14) 120.6(3)
C(13) C(14) C(15) 119.7(3)
C(10) C(15) C(14) 120.7(3)

loop_
_geom_bond_atom_site_label_1
_geom_bond_atom_site_label_2
_geom_bond_distance
O(1) C(1) 1.299(4)
O(2) C(3) 1.283(4)
C(1) C(2) 1.377(4)
C(1) C(10) 1.478(4)
C(2) C(3) 1.391(4)
C(3) C(4) 1.475(4)
C(4) C(5) 1.384(4)
C(4) C(9) 1.391(4)
C(5) C(6) 1.378(4)
C(6) C(7) 1.374(4)
C(7) C(8) 1.372(5)
C(7) Cl 1.736(3)
C(8) C(9) 1.370(4)
C(10) C(11) 1.389(4)
C(10) C(15) 1.388(4)
C(11) C(12) 1.379(4)
C(12) C(13) 1.370(4)
C(13) C(14) 1.379(5)
C(14) C(15) 1.380(4)
O(1) H(1) 1.09(4)
